data_7125492
loop_
_publ_author_name
'Chivers, T.'
'Schatte, G.'

_publ_section_title
;
 Synthesis and characterization of [ButNSn(mu-NBut)2TeNBut](mu3-SnTe), a
 stannanetellurone with four-coordinate tin.
;
_journal_issue 21
_journal_name_full 'Chemical communications (Cambridge, England)'
_journal_page_first 2264
_journal_page_last 2265
_journal_paper_doi 10.1039/b106867a
_journal_year 2001
_chemical_formula_moiety 'C16 H36 N4 Sn2 Te2'
_chemical_formula_sum 'C16 H36 N4 Sn2 Te2'
_chemical_formula_weight 777.07
_space_group_IT_number 14
_space_group_name_Hall '-P 2yn'
_space_group_name_H-M_alt 'P 1 21/n 1'
_symmetry_cell_setting monoclinic
_symmetry_space_group_name_H-M 'P 1 21/n 1'
_atom_sites_solution_hydrogens geom
_atom_sites_solution_primary direct
_atom_sites_solution_secondary difmap
_audit_creation_method 'manual editing of SHELXL template'
_cell_angle_alpha 90.00
_cell_angle_beta 94.6721(6)
_cell_angle_gamma 90.00
_cell_formula_units_Z 4
_cell_length_a 10.2669(2)
_cell_length_b 16.4668(3)
_cell_length_c 14.9671(3)
_cell_measurement_reflns_used 6531
_cell_measurement_temperature 173(2)
_cell_measurement_theta_max 30.034
_cell_measurement_theta_min 0.998
_cell_volume 2521.97(8)
_computing_cell_refinement 'HKL Scalepack (Otwinowski & Minor 1997)'
_computing_data_collection 'Collect (Nonius BV, 1997-2000)'
_computing_data_reduction 'HKL Denzo and Scalepack (Otwinowski & Minor 1997)'
_computing_molecular_graphics 'Cameron (WinGX v1.64-02), Ortep (SHELXTL-NT v5.1, Bruker)'
_computing_publication_material 'WinGX v1.64-02 (L. J. Farrugia)'
_computing_structure_refinement 'SHELXL-97 (Sheldrick, 1997)'
_computing_structure_solution 'SIR-92 (A. Altomare, G. Cascarano et al.)'
_diffrn_ambient_temperature 173(2)
_diffrn_detector_area_resol_mean 9
_diffrn_measured_fraction_theta_full 0.992
_diffrn_measured_fraction_theta_max 0.992
_diffrn_measurement_device '95mm CCD camera on \k-goniostat'
_diffrn_measurement_device_type 'KappaCCD (Nonius, FR540C)'
_diffrn_measurement_method 'CCD rotation images, thick slices'
_diffrn_orient_matrix_type 'by Nonius Collect from scalepack cell'
_diffrn_orient_matrix_UB_11 -0.60744E-1
_diffrn_orient_matrix_UB_12 -0.149552E-1
_diffrn_orient_matrix_UB_13 -0.530786E-1
_diffrn_orient_matrix_UB_21 -0.726313E-1
_diffrn_orient_matrix_UB_22 -0.69562E-2
_diffrn_orient_matrix_UB_23 0.399829E-1
_diffrn_orient_matrix_UB_31 -0.24188E-1
_diffrn_orient_matrix_UB_32 0.584455E-1
_diffrn_orient_matrix_UB_33 -0.88232E-2
_diffrn_radiation_monochromator 'horizonally mounted graphite crystal'
_diffrn_radiation_source 'Enraf Nonius FR590D, fine-focus sealed tube'
_diffrn_radiation_type MoK\a
_diffrn_radiation_wavelength 0.71073
_diffrn_reflns_av_R_equivalents 0.0190
_diffrn_reflns_av_sigmaI/netI 0.0398
_diffrn_reflns_limit_h_max 14
_diffrn_reflns_limit_h_min -14
_diffrn_reflns_limit_k_max 18
_diffrn_reflns_limit_k_min -22
_diffrn_reflns_limit_l_max 21
_diffrn_reflns_limit_l_min -21
_diffrn_reflns_number 13220
_diffrn_reflns_theta_full 30.02
_diffrn_reflns_theta_max 30.02
_diffrn_reflns_theta_min 3.18
_diffrn_standards_decay_% 'no decay'
_exptl_absorpt_coefficient_mu 4.255
_exptl_absorpt_correction_T_max 0.6756
_exptl_absorpt_correction_T_min 0.5147
_exptl_absorpt_correction_type multi-scan
_exptl_absorpt_process_details 'HKL Scalepack (Otwinowski & Minor 1997)'
_exptl_crystal_colour red
_exptl_crystal_density_diffrn 2.047
_exptl_crystal_density_method 'not measured'
_exptl_crystal_description plate
_exptl_crystal_F_000 1456
_exptl_crystal_size_max 0.18
_exptl_crystal_size_mid 0.18
_exptl_crystal_size_min 0.10
_refine_diff_density_max 0.638
_refine_diff_density_min -1.349
_refine_diff_density_rms 0.120
_refine_ls_extinction_method none
_refine_ls_goodness_of_fit_ref 1.051
_refine_ls_hydrogen_treatment mixed
_refine_ls_matrix_type full
_refine_ls_number_parameters 217
_refine_ls_number_reflns 7314
_refine_ls_number_restraints 0
_refine_ls_restrained_S_all 1.051
_refine_ls_R_factor_all 0.0348
_refine_ls_R_factor_gt 0.0249
_refine_ls_shift/su_max 0.001
_refine_ls_shift/su_mean 0.000
_refine_ls_structure_factor_coef Fsqd
_refine_ls_weighting_details 'calc w=1/[\s^2^(Fo^2^)+(0.0067P)^2^+1.7793P] where P=(Fo^2^+2Fc^2^)/3'
_refine_ls_weighting_scheme calc
_refine_ls_wR_factor_gt 0.0498
_refine_ls_wR_factor_ref 0.0528
_reflns_number_gt 6157
_reflns_number_total 7314
_reflns_threshold_expression >2sigma(I)
_cod_data_source_file b106867a.txt
_cod_data_source_block tcgs0102
_cod_original_sg_symbol_H-M P21/n
_cod_database_code 7125492

loop_
_symmetry_equiv_pos_as_xyz
'x, y, z'
'-x+1/2, y+1/2, -z+1/2'
'-x, -y, -z'
'x-1/2, -y-1/2, z-1/2'

loop_
_atom_site_label
_atom_site_type_symbol
_atom_site_fract_x
_atom_site_fract_y
_atom_site_fract_z
_atom_site_U_iso_or_equiv
_atom_site_adp_type
_atom_site_occupancy
_atom_site_symmetry_multiplicity
_atom_site_calc_flag
_atom_site_refinement_flags
Te1 Te 0.690884(19) 0.159354(11) 0.103634(14) 0.03337(5) Uani 1 1 d .
Te2 Te 0.726897(15) 0.421217(9) 0.324266(11) 0.01936(4) Uani 1 1 d .
Sn1 Sn 0.660196(16) 0.245655(10) 0.245209(12) 0.01965(5) Uani 1 1 d .
Sn2 Sn 0.448360(16) 0.334500(10) 0.368470(13) 0.02336(5) Uani 1 1 d .
N1 N 0.57171(19) 0.37004(12) 0.25080(14) 0.0191(4) Uani 1 1 d .
N2 N 0.5384(2) 0.22342(12) 0.34171(15) 0.0244(5) Uani 1 1 d .
N3 N 0.8167(2) 0.31824(13) 0.29998(16) 0.0246(5) Uani 1 1 d .
N4 N 0.62387(19) 0.39664(12) 0.42484(14) 0.0207(4) Uani 1 1 d .
C10 C 0.5156(3) 0.41388(15) 0.16785(18) 0.0262(6) Uani 1 1 d .
C11 C 0.6188(3) 0.42412(19) 0.1013(2) 0.0381(7) Uani 1 1 d .
H11A H 0.6512 0.3706 0.0849 0.046 Uiso 1 1 calc R
H11B H 0.6914 0.4566 0.1287 0.046 Uiso 1 1 calc R
H11C H 0.5802 0.4517 0.0475 0.046 Uiso 1 1 calc R
C12 C 0.4638(3) 0.49649(18) 0.1947(2) 0.0426(8) Uani 1 1 d .
H12A H 0.3984 0.4889 0.2381 0.051 Uiso 1 1 calc R
H12B H 0.4237 0.5242 0.1415 0.051 Uiso 1 1 calc R
H12C H 0.5362 0.5294 0.2219 0.051 Uiso 1 1 calc R
C13 C 0.4043(3) 0.36164(19) 0.1268(2) 0.0371(7) Uani 1 1 d .
H13A H 0.3381 0.3553 0.1698 0.044 Uiso 1 1 calc R
H13B H 0.4381 0.3081 0.1117 0.044 Uiso 1 1 calc R
H13C H 0.3650 0.3878 0.0722 0.044 Uiso 1 1 calc R
C20 C 0.4922(3) 0.14185(16) 0.3658(2) 0.0285(6) Uani 1 1 d .
C21 C 0.6083(4) 0.0847(2) 0.3812(3) 0.0577(11) Uani 1 1 d .
H21A H 0.6696 0.1065 0.4288 0.069 Uiso 1 1 calc R
H21B H 0.6523 0.0798 0.3258 0.069 Uiso 1 1 calc R
H21C H 0.5778 0.0312 0.3989 0.069 Uiso 1 1 calc R
C22 C 0.3983(4) 0.1071(2) 0.2917(3) 0.0536(10) Uani 1 1 d .
H22A H 0.4422 0.1035 0.2362 0.064 Uiso 1 1 calc R
H22B H 0.3218 0.1426 0.2824 0.064 Uiso 1 1 calc R
H22C H 0.3703 0.0528 0.3090 0.064 Uiso 1 1 calc R
C23 C 0.4226(4) 0.1474(2) 0.4507(3) 0.0548(10) Uani 1 1 d .
H23A H 0.4826 0.1691 0.4992 0.066 Uiso 1 1 calc R
H23B H 0.3931 0.0933 0.4672 0.066 Uiso 1 1 calc R
H23C H 0.3470 0.1836 0.4408 0.066 Uiso 1 1 calc R
C30 C 0.9599(2) 0.30882(17) 0.2976(2) 0.0291(6) Uani 1 1 d .
C31 C 0.9958(3) 0.2259(2) 0.3355(3) 0.0639(12) Uani 1 1 d .
H31A H 0.9703 0.2221 0.3970 0.077 Uiso 1 1 calc R
H31B H 1.0904 0.2178 0.3354 0.077 Uiso 1 1 calc R
H31C H 0.9501 0.1840 0.2985 0.077 Uiso 1 1 calc R
C32 C 0.9973(4) 0.3161(3) 0.2019(3) 0.0609(11) Uani 1 1 d .
H32A H 0.9513 0.2746 0.1647 0.073 Uiso 1 1 calc R
H32B H 1.0919 0.3085 0.2008 0.073 Uiso 1 1 calc R
H32C H 0.9731 0.3701 0.1785 0.073 Uiso 1 1 calc R
C33 C 1.0317(3) 0.3749(2) 0.3543(2) 0.0409(8) Uani 1 1 d .
H33A H 1.0073 0.3714 0.4162 0.049 Uiso 1 1 calc R
H33B H 1.0074 0.4284 0.3296 0.049 Uiso 1 1 calc R
H33C H 1.1262 0.3672 0.3535 0.049 Uiso 1 1 calc R
C40 C 0.6809(2) 0.39417(15) 0.51920(17) 0.0220(5) Uani 1 1 d .
C41 C 0.7543(3) 0.31398(16) 0.5384(2) 0.0310(6) Uani 1 1 d .
H41A H 0.6946 0.2683 0.5251 0.037 Uiso 1 1 calc R
H41B H 0.7872 0.3121 0.6017 0.037 Uiso 1 1 calc R
H41C H 0.8277 0.3104 0.5007 0.037 Uiso 1 1 calc R
C42 C 0.7739(3) 0.46541(16) 0.53974(19) 0.0321(7) Uani 1 1 d .
H42A H 0.8467 0.4621 0.5014 0.039 Uiso 1 1 calc R
H42B H 0.8079 0.4633 0.6028 0.039 Uiso 1 1 calc R
H42C H 0.7268 0.5166 0.5282 0.039 Uiso 1 1 calc R
C43 C 0.5672(3) 0.39928(18) 0.5783(2) 0.0327(6) Uani 1 1 d .
H43A H 0.5079 0.3535 0.5650 0.039 Uiso 1 1 calc R
H43B H 0.5200 0.4503 0.5663 0.039 Uiso 1 1 calc R
H43C H 0.6007 0.3973 0.6414 0.039 Uiso 1 1 calc R

loop_
_atom_site_aniso_label
_atom_site_aniso_U_11
_atom_site_aniso_U_22
_atom_site_aniso_U_33
_atom_site_aniso_U_23
_atom_site_aniso_U_13
_atom_site_aniso_U_12
Te1 0.03798(11) 0.03150(10) 0.03119(12) -0.01492(8) 0.00621(9) -0.00018(8)
Te2 0.02152(8) 0.01727(8) 0.01909(9) -0.00304(6) 0.00055(6) -0.00178(6)
Sn1 0.02073(8) 0.01681(8) 0.02158(10) -0.00384(6) 0.00266(7) 0.00008(6)
Sn2 0.01875(8) 0.02374(9) 0.02789(11) -0.00433(7) 0.00365(7) 0.00131(7)
N1 0.0206(10) 0.0165(9) 0.0198(11) -0.0028(8) -0.0016(8) -0.0009(8)
N2 0.0281(11) 0.0191(10) 0.0273(13) -0.0004(9) 0.0093(9) -0.0007(9)
N3 0.0196(10) 0.0234(10) 0.0306(13) -0.0083(9) 0.0003(9) 0.0018(8)
N4 0.0226(10) 0.0209(10) 0.0187(11) -0.0020(8) 0.0022(8) 0.0023(8)
C10 0.0295(13) 0.0235(13) 0.0242(15) 0.0026(11) -0.0063(11) 0.0011(11)
C11 0.0470(18) 0.0394(17) 0.0269(17) 0.0099(13) -0.0027(14) -0.0063(14)
C12 0.056(2) 0.0296(16) 0.0392(19) 0.0015(14) -0.0131(16) 0.0151(14)
C13 0.0337(15) 0.0389(16) 0.0359(18) 0.0000(14) -0.0133(13) -0.0010(13)
C20 0.0348(15) 0.0219(12) 0.0290(16) 0.0009(11) 0.0053(12) -0.0049(11)
C21 0.058(2) 0.0357(18) 0.080(3) 0.0283(18) 0.011(2) 0.0069(16)
C22 0.057(2) 0.052(2) 0.051(2) -0.0012(18) 0.0013(18) -0.0292(18)
C23 0.082(3) 0.0415(19) 0.045(2) 0.0035(16) 0.030(2) -0.0141(18)
C30 0.0182(12) 0.0334(14) 0.0361(17) -0.0091(12) 0.0037(11) -0.0003(11)
C31 0.0326(17) 0.045(2) 0.112(4) 0.001(2) -0.009(2) 0.0144(16)
C32 0.044(2) 0.094(3) 0.048(2) -0.030(2) 0.0251(17) -0.025(2)
C33 0.0202(13) 0.055(2) 0.046(2) -0.0139(16) -0.0023(13) -0.0043(13)
C40 0.0262(13) 0.0203(12) 0.0194(13) -0.0013(10) 0.0006(10) 0.0028(10)
C41 0.0361(15) 0.0249(13) 0.0310(17) 0.0009(12) -0.0033(13) 0.0095(12)
C42 0.0451(17) 0.0267(14) 0.0232(15) -0.0021(11) -0.0054(13) -0.0060(12)
C43 0.0391(16) 0.0357(15) 0.0241(15) 0.0009(12) 0.0081(12) 0.0052(13)

loop_
_atom_type_symbol
_atom_type_description
_atom_type_scat_dispersion_real
_atom_type_scat_dispersion_imag
_atom_type_scat_source
C C 0.0033 0.0016 'International Tables Vol C Tables 4.2.6.8 and 6.1.1.4'
H H 0.0000 0.0000 'International Tables Vol C Tables 4.2.6.8 and 6.1.1.4'
N N 0.0061 0.0033 'International Tables Vol C Tables 4.2.6.8 and 6.1.1.4'
Sn Sn -0.6537 1.4246 'International Tables Vol C Tables 4.2.6.8 and 6.1.1.4'
Te Te -0.5308 1.6751 'International Tables Vol C Tables 4.2.6.8 and 6.1.1.4'

loop_
_geom_angle_atom_site_label_1
_geom_angle_atom_site_label_2
_geom_angle_atom_site_label_3
_geom_angle
N4 Te2 N3 104.72(9)
N4 Te2 N1 83.20(8)
N3 Te2 N1 84.40(8)
N4 Te2 Sn1 89.12(6)
N3 Te2 Sn1 40.64(6)
N1 Te2 Sn1 44.69(5)
N2 Sn1 N3 108.70(9)
N2 Sn1 N1 82.11(8)
N3 Sn1 N1 76.52(7)
N2 Sn1 Te1 127.51(6)
N3 Sn1 Te1 119.20(6)
N1 Sn1 Te1 127.39(5)
N2 Sn1 Te2 91.48(6)
N3 Sn1 Te2 37.55(6)
N1 Sn1 Te2 39.79(5)
Te1 Sn1 Te2 140.041(9)
N2 Sn2 N4 96.87(8)
N2 Sn2 N1 78.45(8)
N4 Sn2 N1 72.02(7)
C10 N1 Te2 118.30(15)
C10 N1 Sn1 122.29(15)
Te2 N1 Sn1 95.52(8)
C10 N1 Sn2 123.26(15)
Te2 N1 Sn2 98.34(8)
Sn1 N1 Sn2 92.61(7)
C20 N2 Sn1 124.67(17)
C20 N2 Sn2 126.07(17)
Sn1 N2 Sn2 106.62(9)
C30 N3 Te2 124.94(17)
C30 N3 Sn1 130.99(16)
Te2 N3 Sn1 101.82(9)
C40 N4 Te2 122.87(15)
C40 N4 Sn2 127.20(16)
Te2 N4 Sn2 106.35(9)
N1 C10 C13 106.6(2)
N1 C10 C11 110.6(2)
C13 C10 C11 109.8(3)
N1 C10 C12 109.1(2)
C13 C10 C12 110.2(2)
C11 C10 C12 110.5(2)
N2 C20 C23 109.5(2)
N2 C20 C22 111.2(2)
C23 C20 C22 108.7(3)
N2 C20 C21 109.6(2)
C23 C20 C21 109.2(3)
C22 C20 C21 108.7(3)
N3 C30 C31 107.3(2)
N3 C30 C32 110.0(2)
C31 C30 C32 110.7(3)
N3 C30 C33 110.2(2)
C31 C30 C33 110.0(3)
C32 C30 C33 108.6(3)
N4 C40 C43 106.8(2)
N4 C40 C42 111.2(2)
C43 C40 C42 109.7(2)
N4 C40 C41 110.5(2)
C43 C40 C41 109.0(2)
C42 C40 C41 109.5(2)

loop_
_geom_bond_atom_site_label_1
_geom_bond_atom_site_label_2
_geom_bond_distance
Te1 Sn1 2.5918(3)
Te2 N4 1.951(2)
Te2 N3 1.978(2)
Te2 N1 2.0427(19)
Te2 Sn1 3.1772(2)
Sn1 N2 2.019(2)
Sn1 N3 2.114(2)
Sn1 N1 2.2450(19)
Sn2 N2 2.103(2)
Sn2 N4 2.181(2)
Sn2 N1 2.326(2)
N1 C10 1.509(3)
N2 C20 1.479(3)
N3 C30 1.482(3)
N4 C40 1.485(3)
C10 C13 1.520(4)
C10 C11 1.521(4)
C10 C12 1.526(4)
C20 C23 1.510(4)
C20 C22 1.521(4)
C20 C21 1.521(4)
C30 C31 1.513(5)
C30 C32 1.518(5)
C30 C33 1.532(4)
C40 C43 1.523(4)
C40 C42 1.528(4)
C40 C41 1.535(3)

loop_
_geom_torsion_atom_site_label_1
_geom_torsion_atom_site_label_2
_geom_torsion_atom_site_label_3
_geom_torsion_atom_site_label_4
_geom_torsion
N4 Te2 Sn1 N2 5.43(8)
N3 Te2 Sn1 N2 119.52(13)
N1 Te2 Sn1 N2 -75.78(11)
N4 Te2 Sn1 N3 -114.09(12)
N1 Te2 Sn1 N3 164.70(14)
N4 Te2 Sn1 N1 81.21(10)
N3 Te2 Sn1 N1 -164.70(14)
N4 Te2 Sn1 Te1 173.75(6)
N3 Te2 Sn1 Te1 -72.16(11)
N1 Te2 Sn1 Te1 92.54(9)
N4 Te2 N1 C10 132.93(18)
N3 Te2 N1 C10 -121.48(19)
Sn1 Te2 N1 C10 -131.4(2)
N4 Te2 N1 Sn1 -95.65(9)
N3 Te2 N1 Sn1 9.94(9)
N4 Te2 N1 Sn2 -2.19(8)
N3 Te2 N1 Sn2 103.41(9)
Sn1 Te2 N1 Sn2 93.47(8)
N2 Sn1 N1 C10 -129.40(19)
N3 Sn1 N1 C10 119.13(19)
Te1 Sn1 N1 C10 2.5(2)
Te2 Sn1 N1 C10 128.6(2)
N2 Sn1 N1 Te2 101.96(9)
N3 Sn1 N1 Te2 -9.52(8)
Te1 Sn1 N1 Te2 -126.14(5)
N2 Sn1 N1 Sn2 3.31(8)
N3 Sn1 N1 Sn2 -108.16(9)
Te1 Sn1 N1 Sn2 135.21(4)
Te2 Sn1 N1 Sn2 -98.65(9)
N2 Sn2 N1 C10 128.81(18)
N4 Sn2 N1 C10 -129.96(18)
N2 Sn2 N1 Te2 -99.18(9)
N4 Sn2 N1 Te2 2.04(7)
N2 Sn2 N1 Sn1 -3.21(7)
N4 Sn2 N1 Sn1 98.01(8)
N3 Sn1 N2 C20 -128.5(2)
N1 Sn1 N2 C20 158.6(2)
Te1 Sn1 N2 C20 26.8(2)
Te2 Sn1 N2 C20 -162.6(2)
N3 Sn1 N2 Sn2 69.01(11)
N1 Sn1 N2 Sn2 -3.82(9)
Te1 Sn1 N2 Sn2 -135.61(6)
Te2 Sn1 N2 Sn2 34.96(8)
N4 Sn2 N2 C20 131.6(2)
N1 Sn2 N2 C20 -158.4(2)
N4 Sn2 N2 Sn1 -66.28(11)
N1 Sn2 N2 Sn1 3.72(9)
N4 Te2 N3 C30 -124.8(2)
N1 Te2 N3 C30 153.7(2)
Sn1 Te2 N3 C30 164.5(3)
N4 Te2 N3 Sn1 70.70(11)
N1 Te2 N3 Sn1 -10.75(10)
N2 Sn1 N3 C30 130.2(2)
N1 Sn1 N3 C30 -153.1(3)
Te1 Sn1 N3 C30 -27.6(3)
Te2 Sn1 N3 C30 -163.1(3)
N2 Sn1 N3 Te2 -66.70(11)
N1 Sn1 N3 Te2 10.00(9)
Te1 Sn1 N3 Te2 135.55(6)
N3 Te2 N4 C40 80.05(19)
N1 Te2 N4 C40 162.41(19)
Sn1 Te2 N4 C40 117.98(18)
N3 Te2 N4 Sn2 -79.96(10)
N1 Te2 N4 Sn2 2.40(8)
Sn1 Te2 N4 Sn2 -42.02(7)
N2 Sn2 N4 C40 -85.61(19)
N1 Sn2 N4 C40 -161.1(2)
N2 Sn2 N4 Te2 73.25(10)
N1 Sn2 N4 Te2 -2.20(8)
Te2 N1 C10 C13 179.13(18)
Sn1 N1 C10 C13 61.1(3)
Sn2 N1 C10 C13 -57.5(3)
Te2 N1 C10 C11 59.8(3)
Sn1 N1 C10 C11 -58.2(3)
Sn2 N1 C10 C11 -176.82(17)
Te2 N1 C10 C12 -61.9(3)
Sn1 N1 C10 C12 -179.93(18)
Sn2 N1 C10 C12 61.5(3)
Sn1 N2 C20 C23 170.2(2)
Sn2 N2 C20 C23 -30.8(3)
Sn1 N2 C20 C22 -69.7(3)
Sn2 N2 C20 C22 89.3(3)
Sn1 N2 C20 C21 50.4(3)
Sn2 N2 C20 C21 -150.5(2)
Te2 N3 C30 C31 144.6(2)
Sn1 N3 C30 C31 -55.7(3)
Te2 N3 C30 C32 -95.0(3)
Sn1 N3 C30 C32 64.7(3)
Te2 N3 C30 C33 24.8(3)
Sn1 N3 C30 C33 -175.5(2)
Te2 N4 C40 C43 162.96(17)
Sn2 N4 C40 C43 -41.4(3)
Te2 N4 C40 C42 43.3(3)
Sn2 N4 C40 C42 -161.00(17)
Te2 N4 C40 C41 -78.6(2)
Sn2 N4 C40 C41 77.1(3)
